data_4025495
loop_
_publ_author_name
'Masahiro Yoshimura'
'Toshimitsu Muraoka'
'Hiroshi Nakatsuka'
'Hanmin Huang'
'Masato Kitamura'

_publ_section_title
;
 Synthesis of 3,3'-Diaryl-Substituted 2,2'-Diamino-1,1'-binaphthyl and Its
 Derivatives
;
_journal_name_full 'Journal of Organic Chemistry'
_journal_page_first 4315
_journal_page_last 4318
_journal_paper_doi 10.1021/jo100638j
_journal_volume 75
_journal_year 2010
_chemical_formula_moiety 'C32 H24 N2 '
_chemical_formula_sum 'C32 H24 N2'
_chemical_formula_weight 436.55
_space_group_IT_number 73
_symmetry_cell_setting orthorhombic
_symmetry_Int_Tables_number 73
_symmetry_space_group_name_Hall '-I 2b 2c'
_symmetry_space_group_name_H-M 'I b c a'
_cell_angle_alpha 90.0000
_cell_angle_beta 90.0000
_cell_angle_gamma 90.0000
_cell_formula_units_Z 8
_cell_length_a 6.790(14)
_cell_length_b 20.97(5)
_cell_length_c 35.56(9)
_cell_measurement_reflns_used 99
_cell_measurement_temperature 173.1
_cell_measurement_theta_max 27.5
_cell_measurement_theta_min 5.7
_cell_volume 5063(2)
_computing_cell_refinement CrystalClear
_computing_data_collection CrystalClear
_computing_data_reduction CrystalStructure
_computing_publication_material 'CrystalStructure 3.8'
_computing_structure_refinement CRYSTALS
_computing_structure_solution SIR92
_diffrn_detector_area_resol_mean 7.31
_diffrn_measured_fraction_theta_full 0.940
_diffrn_measured_fraction_theta_max 0.940
_diffrn_measurement_device_type 'Rigaku Saturn'
_diffrn_measurement_method \w
_diffrn_radiation_type 'Mo K\a'
_diffrn_radiation_wavelength 0.71070
_diffrn_reflns_av_R_equivalents 0.032
_diffrn_reflns_limit_h_max 7
_diffrn_reflns_limit_h_min -8
_diffrn_reflns_limit_k_max 26
_diffrn_reflns_limit_k_min -24
_diffrn_reflns_limit_l_max 18
_diffrn_reflns_limit_l_min -46
_diffrn_reflns_number 8525
_diffrn_reflns_theta_full 27.44
_diffrn_reflns_theta_max 27.44
_exptl_absorpt_coefficient_mu 0.067
_exptl_absorpt_correction_type none
_exptl_crystal_colour colorless
_exptl_crystal_density_diffrn 1.145
_exptl_crystal_density_method 'not measured'
_exptl_crystal_description prism
_exptl_crystal_F_000 1840.00
_exptl_crystal_size_max 1.00
_exptl_crystal_size_mid 0.10
_exptl_crystal_size_min 0.10
_refine_diff_density_max 0.57
_refine_diff_density_min -0.77
_refine_ls_extinction_coef -40(2)
_refine_ls_extinction_method 'Larson (1970) Crystallographic Computing eq. 22'
_refine_ls_goodness_of_fit_ref 5.230
_refine_ls_hydrogen_treatment refall
_refine_ls_number_parameters 175
_refine_ls_number_reflns 4856
_refine_ls_R_factor_gt 0.0790
_refine_ls_shift/su_max 4.5210
_refine_ls_structure_factor_coef F
_refine_ls_weighting_details 'w = 1/\s^2^(Fo)'
_refine_ls_weighting_scheme sigma
_refine_ls_wR_factor_ref 0.0620
_reflns_number_gt 1711
_reflns_number_total 2728
_reflns_threshold_expression F^2^>2.0\s(F^2^)
_cod_data_source_file jo100638j_si_002.cif
_cod_data_source_block '__racemic-ph-BINAINe'
_cod_original_cell_volume 5063(21)
_cod_original_sg_symbol_Hall '-I 2b 2b'
_cod_original_sg_symbol_H-M 'I c m a'
_cod_original_formula_sum 'C32 H24 N2 '
_cod_database_code 4025495

loop_
_symmetry_equiv_pos_site_id
_symmetry_equiv_pos_as_xyz
1 +X,+Y,+Z
2 1/2-X,1/2+Y,+Z
3 +X,1/2-Y,1/2+Z
4 1/2-X,-Y,1/2+Z
5 -X,-Y,-Z
6 1/2+X,1/2-Y,-Z
7 -X,1/2+Y,1/2-Z
8 1/2+X,+Y,1/2-Z
9 1/2+X,1/2+Y,1/2+Z
10 -X,+Y,1/2+Z
11 1/2+X,-Y,+Z
12 -X,1/2-Y,+Z
13 1/2-X,1/2-Y,1/2-Z
14 +X,-Y,1/2-Z
15 1/2-X,+Y,-Z
16 +X,1/2+Y,-Z

loop_
_atom_site_label
_atom_site_type_symbol
_atom_site_fract_x
_atom_site_fract_y
_atom_site_fract_z
_atom_site_U_iso_or_equiv
_atom_site_adp_type
_atom_site_occupancy
_atom_site_symmetry_multiplicity
_atom_site_calc_flag
_atom_site_refinement_flags
_atom_site_disorder_assembly
_atom_site_disorder_group
O(1) O 0.00000(2) 0.25000(2) 0.0042(2) 0.086(2) Uani 1.00 2 d S . .
N(1) N -0.2689(8) 0.2387(3) 0.1025(2) 0.057(2) Uani 1.00 1 d . . .
C(9) C 0.0623(8) 0.1718(3) 0.1760(2) 0.0310(19) Uani 1.00 1 d . . .
C(5) C 0.0953(9) 0.0637(3) 0.2014(2) 0.0377(19) Uani 1.00 1 d . . .
C(10) C -0.0001(8) 0.1074(3) 0.1769(2) 0.0323(19) Uani 1.00 1 d . . .
C(11) C -0.3979(9) 0.1083(3) 0.1013(2) 0.039(2) Uani 1.00 1 d . . .
C(4) C -0.1566(8) 0.0885(3) 0.1525(2) 0.0337(19) Uani 1.00 1 d . . .
C(6) C 0.2457(10) 0.0831(3) 0.2244(2) 0.041(2) Uani 1.00 1 d . . .
C(3) C -0.2419(8) 0.1303(3) 0.1277(2) 0.0347(19) Uani 1.00 1 d . . .
C(1) C -0.0299(8) 0.2158(3) 0.1512(2) 0.0307(19) Uani 1.00 1 d . . .
C(8) C 0.2193(9) 0.1902(3) 0.2004(2) 0.0400(19) Uani 1.00 1 d . . .
C(7) C 0.3074(9) 0.1467(3) 0.2237(2) 0.045(2) Uani 1.00 1 d . . .
C(2) C -0.1765(9) 0.1953(3) 0.1271(2) 0.038(2) Uani 1.00 1 d . . .
C(16) C -0.3646(11) 0.1085(4) 0.0628(2) 0.074(3) Uani 1.00 1 d . . .
C(12) C -0.5776(9) 0.0862(3) 0.1150(2) 0.041(2) Uani 1.00 1 d . . .
C(13) C -0.7213(10) 0.0630(4) 0.0903(2) 0.055(2) Uani 1.00 1 d . . .
C(14) C -0.6854(11) 0.0626(4) 0.0521(2) 0.075(3) Uani 1.00 1 d . . .
C(15) C -0.5070(11) 0.0847(4) 0.0381(2) 0.089(3) Uani 1.00 1 d . . .
H(1) H -0.1996 0.0398 0.1535 0.041 Uiso 1.00 1 c R . .
H(2) H 0.0461 0.0168 0.2013 0.045 Uiso 1.00 1 c R . .
H(3) H 0.3122 0.0485 0.2432 0.050 Uiso 1.00 1 c R . .
H(4) H 0.4203 0.1618 0.2399 0.054 Uiso 1.00 1 c R . .
H(5) H 0.2606 0.2356 0.2004 0.048 Uiso 1.00 1 c R . .
H(6) H -0.5980 0.0870 0.1435 0.049 Uiso 1.00 1 c R . .
H(7) H -0.8433 0.0476 0.0998 0.066 Uiso 1.00 1 c R . .
H(8) H -0.7840 0.0498 0.0342 0.091 Uiso 1.00 1 c R . .
H(9) H -0.4823 0.0838 0.0118 0.107 Uiso 1.00 1 c R . .
H(10) H -0.2429 0.1241 0.0533 0.089 Uiso 1.00 1 c R . .
H(11) H -0.3836 0.2244 0.0891 0.069 Uiso 1.00 1 c R . .
H(12) H -0.2218 0.2799 0.1026 0.069 Uiso 1.00 1 c R . .
H(13) H -0.0459 0.2671 0.0164 0.103 Uiso 1.00 1 c R . .

loop_
_atom_site_aniso_label
_atom_site_aniso_U_11
_atom_site_aniso_U_22
_atom_site_aniso_U_33
_atom_site_aniso_U_12
_atom_site_aniso_U_13
_atom_site_aniso_U_23
O(1) 0.141(6) 0.068(5) 0.049(5) -0.004(5) 0.0000 0.0000
N(1) 0.049(4) 0.047(4) 0.075(5) -0.010(3) -0.029(3) 0.023(3)
C(9) 0.032(4) 0.028(4) 0.033(4) 0.003(3) -0.001(3) -0.002(3)
C(5) 0.041(4) 0.031(4) 0.041(4) 0.001(4) 0.006(3) 0.001(3)
C(10) 0.033(4) 0.035(4) 0.029(4) 0.006(4) 0.005(3) 0.001(3)
C(11) 0.036(4) 0.039(5) 0.043(4) -0.003(4) -0.004(3) 0.004(3)
C(4) 0.036(4) 0.030(4) 0.035(4) -0.002(3) 0.005(3) 0.002(3)
C(6) 0.049(4) 0.037(5) 0.038(4) 0.006(4) -0.004(3) 0.002(3)
C(3) 0.029(4) 0.036(4) 0.039(4) -0.001(4) 0.002(3) 0.001(3)
C(1) 0.029(4) 0.030(4) 0.033(4) 0.004(3) 0.002(3) -0.002(3)
C(8) 0.049(4) 0.034(4) 0.037(4) 0.004(4) -0.006(3) -0.002(3)
C(7) 0.044(4) 0.046(5) 0.044(4) 0.004(4) -0.010(3) -0.001(4)
C(2) 0.034(4) 0.033(5) 0.046(4) 0.003(4) -0.002(3) 0.008(3)
C(16) 0.058(5) 0.121(8) 0.044(5) -0.034(5) -0.009(4) 0.016(5)
C(12) 0.039(4) 0.043(5) 0.041(4) -0.003(4) 0.001(3) 0.002(3)
C(13) 0.039(4) 0.064(6) 0.063(5) -0.014(4) -0.009(4) 0.007(4)
C(14) 0.059(5) 0.116(8) 0.051(5) -0.025(6) -0.022(4) 0.015(5)
C(15) 0.073(6) 0.152(9) 0.041(5) -0.042(6) -0.012(4) 0.016(5)

loop_
_atom_type_symbol
_atom_type_description
_atom_type_scat_dispersion_real
_atom_type_scat_dispersion_imag
_atom_type_scat_source
C C 0.003 0.002
;
International Tables for Crystallography
(1992, Vol. C, Tables 4.2.6.8 and 6.1.1.4)
;
H H 0.000 0.000
;
International Tables for Crystallography
(1992, Vol. C, Table 6.1.1.4)
;
N N 0.006 0.003
;
International Tables for Crystallography
(1992, Vol. C, Tables 4.2.6.8 and 6.1.1.4)
;

loop_
_geom_angle_atom_site_label_1
_geom_angle_atom_site_label_2
_geom_angle_atom_site_label_3
_geom_angle
_geom_angle_publ_flag
_geom_angle_site_symmetry_1
_geom_angle_site_symmetry_2
_geom_angle_site_symmetry_3
C(10) C(9) C(1) 120.1(5) yes . . .
C(10) C(9) C(8) 117.9(5) yes . . .
C(1) C(9) C(8) 122.0(5) yes . . .
C(10) C(5) C(6) 121.0(5) yes . . .
C(9) C(10) C(5) 119.5(5) yes . . .
C(9) C(10) C(4) 118.3(5) yes . . .
C(5) C(10) C(4) 122.2(5) yes . . .
C(3) C(11) C(16) 120.3(5) yes . . .
C(3) C(11) C(12) 120.4(6) yes . . .
C(16) C(11) C(12) 119.3(6) yes . . .
C(10) C(4) C(3) 121.8(5) yes . . .
C(5) C(6) C(7) 119.7(6) yes . . .
C(11) C(3) C(4) 120.5(5) yes . . .
C(11) C(3) C(2) 120.4(5) yes . . .
C(4) C(3) C(2) 119.1(5) yes . . .
C(9) C(1) C(1) 120.3(5) yes . . 12_555
C(9) C(1) C(2) 120.0(5) yes . . .
C(1) C(1) C(2) 119.7(5) yes 12_555 . .
C(9) C(8) C(7) 120.9(5) yes . . .
C(6) C(7) C(8) 121.0(6) yes . . .
N(1) C(2) C(3) 119.0(5) yes . . .
N(1) C(2) C(1) 120.3(5) yes . . .
C(3) C(2) C(1) 120.6(5) yes . . .
C(11) C(16) C(15) 120.4(6) yes . . .
C(11) C(12) C(13) 120.4(6) yes . . .
C(12) C(13) C(14) 119.8(6) yes . . .
C(13) C(14) C(15) 120.3(6) yes . . .
C(16) C(15) C(14) 119.8(6) yes . . .
H(13) O(1) H(13) 95.2 no . . 12_555
C(2) N(1) H(11) 117.8 no . . .
C(2) N(1) H(12) 116.7 no . . .
H(11) N(1) H(12) 125.2 no . . .
C(10) C(5) H(2) 117.5 no . . .
C(6) C(5) H(2) 121.5 no . . .
C(10) C(4) H(1) 116.8 no . . .
C(3) C(4) H(1) 121.3 no . . .
C(5) C(6) H(3) 118.6 no . . .
C(7) C(6) H(3) 121.6 no . . .
C(9) C(8) H(5) 118.1 no . . .
C(7) C(8) H(5) 121.0 no . . .
C(6) C(7) H(4) 121.1 no . . .
C(8) C(7) H(4) 117.9 no . . .
C(11) C(16) H(10) 119.6 no . . .
C(15) C(16) H(10) 120.0 no . . .
C(11) C(12) H(6) 117.4 no . . .
C(13) C(12) H(6) 122.2 no . . .
C(12) C(13) H(7) 120.1 no . . .
C(14) C(13) H(7) 120.1 no . . .
C(13) C(14) H(8) 122.0 no . . .
C(15) C(14) H(8) 117.6 no . . .
C(16) C(15) H(9) 120.2 no . . .
C(14) C(15) H(9) 120.0 no . . .

loop_
_geom_bond_atom_site_label_1
_geom_bond_atom_site_label_2
_geom_bond_distance
_geom_bond_publ_flag
_geom_bond_site_symmetry_1
_geom_bond_site_symmetry_2
N(1) C(2) 1.410(9) yes . .
C(9) C(10) 1.416(8) yes . .
C(9) C(1) 1.422(9) yes . .
C(9) C(8) 1.428(8) yes . .
C(5) C(10) 1.421(9) yes . .
C(5) C(6) 1.370(9) yes . .
C(10) C(4) 1.428(8) yes . .
C(11) C(3) 1.489(9) yes . .
C(11) C(16) 1.387(10) yes . .
C(11) C(12) 1.393(8) yes . .
C(4) C(3) 1.372(9) yes . .
C(6) C(7) 1.398(8) yes . .
C(3) C(2) 1.434(8) yes . .
C(1) C(1) 1.491(8) yes . 12_555
C(1) C(2) 1.382(9) yes . .
C(8) C(7) 1.370(9) yes . .
C(16) C(15) 1.398(10) yes . .
C(12) C(13) 1.400(9) yes . .
C(13) C(14) 1.380(10) yes . .
C(14) C(15) 1.389(10) yes . .
O(1) H(13) 0.643 no . .
O(1) H(13) 0.643 no . 12_555
N(1) H(11) 0.961 no . .
N(1) H(12) 0.921 no . .
C(5) H(2) 1.039 no . .
C(4) H(1) 1.063 no . .
C(6) H(3) 1.085 no . .
C(8) H(5) 0.992 no . .
C(7) H(4) 1.010 no . .
C(16) H(10) 0.951 no . .
C(12) H(6) 1.023 no . .
C(13) H(7) 0.951 no . .
C(14) H(8) 0.962 no . .
C(15) H(9) 0.950 no . .

loop_
_geom_contact_atom_site_label_1
_geom_contact_atom_site_label_2
_geom_contact_distance
_geom_contact_publ_flag
_geom_contact_site_symmetry_1
_geom_contact_site_symmetry_2
O(1) O(1) 3.4083(9) ? . 6_455
O(1) O(1) 3.4083(9) ? . 6_555
N(1) N(1) 3.174(7) ? . 12_455
C(5) C(6) 3.572(9) ? . 8_455
C(6) C(5) 3.572(9) ? . 8_555
O(1) H(9) 3.533 ? . 6_555
O(1) H(9) 3.533 ? . 15_455
O(1) H(10) 3.569 ? . .
O(1) H(10) 3.569 ? . 12_555
O(1) H(11) 3.452 ? . 6_555
O(1) H(11) 3.452 ? . 15_455
O(1) H(13) 3.190 ? . 6_555
O(1) H(13) 3.190 ? . 15_455
N(1) H(11) 2.529 ? . 12_455
N(1) H(12) 3.480 ? . 12_455
N(1) H(13) 3.467 ? . .
C(9) H(4) 3.149 ? . 8_455
C(9) H(6) 3.133 ? . 1_655
C(5) H(1) 3.090 ? . 11_555
C(5) H(2) 3.496 ? . 11_555
C(5) H(3) 2.771 ? . 8_455
C(5) H(3) 3.382 ? . 11_455
C(5) H(3) 3.404 ? . 14_555
C(5) H(4) 3.162 ? . 8_455
C(5) H(6) 2.969 ? . 1_655
C(10) H(3) 3.350 ? . 8_455
C(10) H(4) 3.216 ? . 8_455
C(10) H(6) 3.008 ? . 1_655
C(10) H(7) 3.197 ? . 1_655
C(11) H(7) 3.291 ? . 11_555
C(11) H(12) 3.488 ? . 12_455
C(4) H(2) 3.459 ? . 11_455
C(4) H(7) 2.962 ? . 1_655
C(6) H(2) 3.037 ? . 11_555
C(6) H(3) 3.243 ? . 8_455
C(6) H(3) 3.024 ? . 14_555
C(6) H(4) 3.036 ? . 8_455
C(6) H(6) 3.067 ? . 1_655
C(3) H(7) 3.364 ? . 1_655
C(8) H(4) 2.997 ? . 8_455
C(8) H(6) 3.212 ? . 1_655
C(7) H(4) 2.947 ? . 8_455
C(7) H(6) 3.180 ? . 1_655
C(16) H(7) 3.531 ? . 11_555
C(16) H(8) 3.515 ? . 11_555
C(16) H(9) 3.585 ? . 15_455
C(12) H(1) 3.089 ? . 11_455
C(12) H(7) 3.270 ? . 11_555
C(12) H(12) 3.152 ? . 12_455
C(13) H(1) 3.117 ? . 11_455
C(13) H(7) 3.476 ? . 11_555
C(13) H(12) 3.346 ? . 12_455
C(14) H(8) 3.087 ? . 15_355
C(14) H(9) 3.233 ? . 15_355
C(15) H(8) 3.204 ? . 11_555
C(15) H(8) 3.026 ? . 15_355
H(1) C(5) 3.090 ? . 11_455
H(1) C(12) 3.089 ? . 11_555
H(1) C(13) 3.117 ? . 11_555
H(1) H(2) 2.698 ? . 11_455
H(1) H(6) 2.770 ? . 11_555
H(1) H(7) 3.086 ? . 1_655
H(1) H(7) 2.821 ? . 11_555
H(2) C(5) 3.496 ? . 11_455
H(2) C(4) 3.459 ? . 11_555
H(2) C(6) 3.037 ? . 11_455
H(2) H(1) 2.698 ? . 11_555
H(2) H(2) 3.467 ? . 11_455
H(2) H(2) 3.467 ? . 11_555
H(2) H(2) 3.534 ? . 14_555
H(2) H(3) 2.619 ? . 8_455
H(2) H(3) 2.572 ? . 11_455
H(2) H(3) 3.006 ? . 14_555
H(2) H(6) 3.497 ? . 1_655
H(2) H(6) 3.149 ? . 11_555
H(3) C(5) 2.771 ? . 8_555
H(3) C(5) 3.382 ? . 11_555
H(3) C(5) 3.404 ? . 14_555
H(3) C(10) 3.350 ? . 8_555
H(3) C(6) 3.243 ? . 8_555
H(3) C(6) 3.024 ? . 14_555
H(3) H(2) 2.619 ? . 8_555
H(3) H(2) 2.572 ? . 11_555
H(3) H(2) 3.006 ? . 14_555
H(3) H(3) 3.429 ? . 8_455
H(3) H(3) 3.429 ? . 8_555
H(3) H(3) 2.091 ? . 14_555
H(4) C(9) 3.149 ? . 8_555
H(4) C(5) 3.162 ? . 8_555
H(4) C(10) 3.216 ? . 8_555
H(4) C(6) 3.036 ? . 8_555
H(4) C(8) 2.997 ? . 8_555
H(4) C(7) 2.947 ? . 8_555
H(4) H(4) 3.470 ? . 8_455
H(4) H(4) 3.470 ? . 8_555
H(4) H(5) 3.499 ? . 8_555
H(4) H(5) 3.361 ? . 12_655
H(4) H(5) 3.262 ? . 13_555
H(5) H(4) 3.499 ? . 8_455
H(5) H(4) 3.361 ? . 12_655
H(5) H(4) 3.262 ? . 13_555
H(5) H(5) 3.307 ? . 12_655
H(5) H(5) 3.581 ? . 13_555
H(6) C(9) 3.133 ? . 1_455
H(6) C(5) 2.969 ? . 1_455
H(6) C(10) 3.008 ? . 1_455
H(6) C(6) 3.067 ? . 1_455
H(6) C(8) 3.212 ? . 1_455
H(6) C(7) 3.180 ? . 1_455
H(6) H(1) 2.770 ? . 11_455
H(6) H(2) 3.497 ? . 1_455
H(6) H(2) 3.149 ? . 11_455
H(6) H(12) 3.377 ? . 12_455
H(7) C(10) 3.197 ? . 1_455
H(7) C(11) 3.291 ? . 11_455
H(7) C(4) 2.962 ? . 1_455
H(7) C(3) 3.364 ? . 1_455
H(7) C(16) 3.531 ? . 11_455
H(7) C(12) 3.270 ? . 11_455
H(7) C(13) 3.476 ? . 11_455
H(7) H(1) 3.086 ? . 1_455
H(7) H(1) 2.821 ? . 11_455
H(7) H(10) 3.559 ? . 1_455
H(8) C(16) 3.515 ? . 11_455
H(8) C(14) 3.087 ? . 15_355
H(8) C(15) 3.204 ? . 11_455
H(8) C(15) 3.026 ? . 15_355
H(8) H(8) 2.475 ? . 15_355
H(8) H(9) 3.209 ? . 11_455
H(8) H(9) 2.388 ? . 15_355
H(8) H(10) 3.549 ? . 1_455
H(9) O(1) 3.533 ? . 6_455
H(9) C(16) 3.585 ? . 15_455
H(9) C(14) 3.233 ? . 15_355
H(9) H(8) 3.209 ? . 11_555
H(9) H(8) 2.388 ? . 15_355
H(9) H(9) 3.264 ? . 15_455
H(9) H(10) 2.900 ? . 15_455
H(9) H(13) 3.312 ? . 6_455
H(10) O(1) 3.569 ? . .
H(10) H(7) 3.559 ? . 1_655
H(10) H(8) 3.549 ? . 1_655
H(10) H(9) 2.900 ? . 15_455
H(10) H(13) 3.536 ? . .
H(10) H(13) 3.282 ? . 12_555
H(11) O(1) 3.452 ? . 6_455
H(11) N(1) 2.529 ? . 12_455
H(11) H(11) 1.911 ? . 12_455
H(11) H(12) 2.724 ? . 12_455
H(11) H(13) 3.570 ? . .
H(12) N(1) 3.480 ? . 12_455
H(12) C(11) 3.488 ? . 12_455
H(12) C(12) 3.152 ? . 12_455
H(12) C(13) 3.346 ? . 12_455
H(12) H(6) 3.377 ? . 12_455
H(12) H(11) 2.724 ? . 12_455
H(12) H(13) 3.300 ? . .
H(13) O(1) 3.190 ? . 6_455
H(13) N(1) 3.467 ? . .
H(13) H(9) 3.312 ? . 6_555
H(13) H(10) 3.536 ? . .
H(13) H(10) 3.282 ? . 12_555
H(13) H(11) 3.570 ? . .
H(13) H(12) 3.300 ? . .
H(13) H(13) 3.007 ? . 15_455

loop_
_geom_torsion_atom_site_label_1
_geom_torsion_atom_site_label_2
_geom_torsion_atom_site_label_3
_geom_torsion_atom_site_label_4
_geom_torsion
_geom_torsion_publ_flag
_geom_torsion_site_symmetry_1
_geom_torsion_site_symmetry_2
_geom_torsion_site_symmetry_3
_geom_torsion_site_symmetry_4
C(10) C(9) C(1) C(2) -2.0(9) ? . . . .
C(10) C(9) C(1) C(1) 177.6(5) ? . . . 12_555
C(1) C(9) C(10) C(5) 179.0(5) ? . . . .
C(1) C(9) C(10) C(4) -0.1(7) ? . . . .
C(10) C(9) C(8) C(7) 0.5(9) ? . . . .
C(8) C(9) C(10) C(5) -0.6(9) ? . . . .
C(8) C(9) C(10) C(4) -179.8(5) ? . . . .
C(1) C(9) C(8) C(7) -179.2(6) ? . . . .
C(8) C(9) C(1) C(2) 177.6(6) ? . . . .
C(8) C(9) C(1) C(1) -2.7(9) ? . . . 12_555
C(10) C(5) C(6) C(7) -0.3(8) ? . . . .
C(6) C(5) C(10) C(9) 0.6(9) ? . . . .
C(6) C(5) C(10) C(4) 179.7(6) ? . . . .
C(9) C(10) C(4) C(3) 2.2(9) ? . . . .
C(5) C(10) C(4) C(3) -177.0(6) ? . . . .
C(3) C(11) C(16) C(15) 176.6(6) ? . . . .
C(16) C(11) C(3) C(4) -114.7(7) ? . . . .
C(16) C(11) C(3) C(2) 64.2(8) ? . . . .
C(3) C(11) C(12) C(13) -177.3(6) ? . . . .
C(12) C(11) C(3) C(4) 64.1(8) ? . . . .
C(12) C(11) C(3) C(2) -116.9(7) ? . . . .
C(16) C(11) C(12) C(13) 1.5(10) ? . . . .
C(12) C(11) C(16) C(15) -2.2(10) ? . . . .
C(10) C(4) C(3) C(11) 176.9(5) ? . . . .
C(10) C(4) C(3) C(2) -2.1(9) ? . . . .
C(5) C(6) C(7) C(8) 0.2(7) ? . . . .
C(11) C(3) C(2) N(1) 3.2(9) ? . . . .
C(11) C(3) C(2) C(1) -179.1(5) ? . . . .
C(4) C(3) C(2) N(1) -177.9(6) ? . . . .
C(4) C(3) C(2) C(1) -0.2(7) ? . . . .
C(9) C(1) C(1) C(9) -88.1(7) ? . . 12_555 12_555
C(9) C(1) C(1) C(2) 91.5(8) ? . . 12_555 12_555
C(9) C(1) C(2) N(1) 179.8(4) ? . . . .
C(9) C(1) C(2) C(3) 2.2(9) ? . . . .
C(1) C(1) C(2) N(1) 0.2(7) ? 12_555 . . .
C(1) C(1) C(2) C(3) -177.4(5) ? 12_555 . . .
C(2) C(1) C(1) C(9) 91.5(8) ? . . 12_555 12_555
C(2) C(1) C(1) C(2) -88.9(7) ? . . 12_555 12_555
C(9) C(8) C(7) C(6) -0.3(8) ? . . . .
C(11) C(16) C(15) C(14) 2.1(12) ? . . . .
C(11) C(12) C(13) C(14) -0.6(9) ? . . . .
C(12) C(13) C(14) C(15) 0.4(9) ? . . . .
C(13) C(14) C(15) C(16) -1.1(12) ? . . . .
H(11) N(1) C(2) C(3) 7.4 no . . . .
H(11) N(1) C(2) C(1) -170.3 no . . . .
H(12) N(1) C(2) C(3) -179.1 no . . . .
H(12) N(1) C(2) C(1) 3.2 no . . . .
C(10) C(9) C(8) H(5) -178.2 no . . . .
C(1) C(9) C(8) H(5) 2.2 no . . . .
C(10) C(5) C(6) H(3) 178.5 no . . . .
H(2) C(5) C(10) C(9) -179.8 no . . . .
H(2) C(5) C(10) C(4) -0.7 no . . . .
H(2) C(5) C(6) C(7) -179.9 no . . . .
H(2) C(5) C(6) H(3) -1.1 no . . . .
C(9) C(10) C(4) H(1) 179.3 no . . . .
C(5) C(10) C(4) H(1) 0.2 no . . . .
C(3) C(11) C(16) H(10) -2.0 no . . . .
C(3) C(11) C(12) H(6) 1.6 no . . . .
C(16) C(11) C(12) H(6) -179.5 no . . . .
C(12) C(11) C(16) H(10) 179.1 no . . . .
H(1) C(4) C(3) C(11) -0.1 no . . . .
H(1) C(4) C(3) C(2) -179.1 no . . . .
C(5) C(6) C(7) H(4) -178.4 no . . . .
H(3) C(6) C(7) C(8) -178.6 no . . . .
H(3) C(6) C(7) H(4) 2.8 no . . . .
C(9) C(8) C(7) H(4) 178.3 no . . . .
H(5) C(8) C(7) C(6) 178.3 no . . . .
H(5) C(8) C(7) H(4) -3.1 no . . . .
C(11) C(16) C(15) H(9) -178.2 no . . . .
H(10) C(16) C(15) C(14) -179.3 no . . . .
H(10) C(16) C(15) H(9) 0.4 no . . . .
C(11) C(12) C(13) H(7) 179.4 no . . . .
H(6) C(12) C(13) C(14) -179.5 no . . . .
H(6) C(12) C(13) H(7) 0.5 no . . . .
C(12) C(13) C(14) H(8) -175.6 no . . . .
H(7) C(13) C(14) C(15) -179.6 no . . . .
H(7) C(13) C(14) H(8) 4.3 no . . . .
C(13) C(14) C(15) H(9) 179.2 no . . . .
H(8) C(14) C(15) C(16) 175.1 no . . . .
H(8) C(14) C(15) H(9) -4.6 no . . . .
